data_4315414
loop_
_publ_author_name
'Abdurrahman C. Atesin'
'Jing Zhang'
'Tulaza Vaidya'
'William W. Brennessel'
'Alison J. Frontier'
'Richard Eisenberg'

_publ_section_title
;
 Synthesis, Characterization, and Catalytic Properties of New
 Electrophilic Iridium(III) Complexes Containing the
 (R)-(+)-2,2'-Bis(diphenylphosphino)-1,1'-binaphthyl Ligand
;
_journal_name_full 'Inorganic Chemistry'
_journal_page_first 4331
_journal_page_last 4342
_journal_paper_doi 10.1021/ic100300y
_journal_volume 49
_journal_year 2010
_chemical_absolute_configuration ad
_chemical_formula_moiety 'C56 H51 Ir O5 P2, 2(F6 Sb), 0.5(C H2 Cl2), 2.5(C6 H14)'
_chemical_formula_sum 'C71.5 H87 Cl F12 Ir O5 P2 Sb2'
_chemical_formula_weight 1787.50
_chemical_name_common 5
_chemical_name_systematic
;
 ?
;
_space_group_IT_number 96
_symmetry_cell_setting tetragonal
_symmetry_space_group_name_Hall 'P 4nw 2abw'
_symmetry_space_group_name_H-M 'P 43 21 2'
_atom_sites_solution_hydrogens geom
_atom_sites_solution_primary direct
_atom_sites_solution_secondary difmap
_audit_creation_method SHELXL-97
_cell_angle_alpha 90.00
_cell_angle_beta 90.00
_cell_angle_gamma 90.00
_cell_formula_units_Z 8
_cell_length_a 21.483(2)
_cell_length_b 21.483(2)
_cell_length_c 33.421(7)
_cell_measurement_reflns_used 3928
_cell_measurement_temperature 100.0(1)
_cell_measurement_theta_max 29.96
_cell_measurement_theta_min 2.27
_cell_volume 15424(4)
_computing_cell_refinement 'SAINT, Bruker'
_computing_data_collection 'APEX2, Bruker'
_computing_data_reduction 'SAINT, Bruker'
_computing_molecular_graphics 'SHELXTL, Bruker'
_computing_publication_material 'Bruker SHELXTL'
_computing_structure_refinement 'SHELXL-97 (Sheldrick, 1997)'
_computing_structure_solution 'SIR97, CNR-IC'
_diffrn_ambient_temperature 100.0(1)
_diffrn_measured_fraction_theta_full 0.999
_diffrn_measured_fraction_theta_max 0.999
_diffrn_measurement_device_type 'Bruker SMART APEX II CCD Platform'
_diffrn_measurement_method 'area detector, \w scans per \f'
_diffrn_radiation_monochromator graphite
_diffrn_radiation_source 'fine-focus sealed tube'
_diffrn_radiation_type MoK\a
_diffrn_radiation_wavelength 0.71073
_diffrn_reflns_av_R_equivalents 0.0918
_diffrn_reflns_av_sigmaI/netI 0.0544
_diffrn_reflns_limit_h_max 32
_diffrn_reflns_limit_h_min -28
_diffrn_reflns_limit_k_max 32
_diffrn_reflns_limit_k_min -32
_diffrn_reflns_limit_l_max 50
_diffrn_reflns_limit_l_min -50
_diffrn_reflns_number 208563
_diffrn_reflns_theta_full 32.58
_diffrn_reflns_theta_max 32.58
_diffrn_reflns_theta_min 1.47
_exptl_absorpt_coefficient_mu 2.567
_exptl_absorpt_correction_T_max 0.7833
_exptl_absorpt_correction_T_min 0.5778
_exptl_absorpt_correction_type multi-scan
_exptl_absorpt_process_details 'SADABS, R. Blessing, 1995'
_exptl_crystal_colour colorless
_exptl_crystal_density_diffrn 1.540
_exptl_crystal_density_method 'not measured'
_exptl_crystal_description block
_exptl_crystal_F_000 7120
_exptl_crystal_size_max 0.24
_exptl_crystal_size_mid 0.18
_exptl_crystal_size_min 0.10
_refine_diff_density_max 5.821
_refine_diff_density_min -1.950
_refine_diff_density_rms 0.173
_refine_ls_abs_structure_details 'Flack H D (1983), 12712 Friedel pairs, Acta Cryst. A39, 876-881'
_refine_ls_abs_structure_Flack 0.016(4)
_refine_ls_extinction_method none
_refine_ls_goodness_of_fit_ref 1.060
_refine_ls_hydrogen_treatment mixed
_refine_ls_matrix_type full
_refine_ls_number_parameters 723
_refine_ls_number_reflns 28041
_refine_ls_number_restraints 0
_refine_ls_restrained_S_all 1.060
_refine_ls_R_factor_all 0.0718
_refine_ls_R_factor_gt 0.0561
_refine_ls_shift/su_max 0.001
_refine_ls_shift/su_mean 0.000
_refine_ls_structure_factor_coef Fsqd
_refine_ls_weighting_details 'calc w=1/[\s^2^(Fo^2^)+(0.0914P)^2^+7.2705P] where P=(Fo^2^+2Fc^2^)/3'
_refine_ls_weighting_scheme calc
_refine_ls_wR_factor_gt 0.1446
_refine_ls_wR_factor_ref 0.1516
_reflns_number_gt 22417
_reflns_number_total 28041
_reflns_threshold_expression >2sigma(I)
_cod_data_source_file ic100300y_si_001_2.cif
_cod_data_source_block 5
_cod_depositor_comments
;
The following automatic conversions were performed:

'_symmetry_cell_setting' value 'Tetragonal' changed to 'tetragonal'
according to the built-in table from CIF Core dictionary named
'cif_core.dic' version 2.4.1 from 2010-06-29.

Automatic conversion script
Id: cif_fix_values 1646 2011-03-28 12:23:43Z adriana 
;
_cod_original_formula_sum 'C71.50 H87 Cl F12 Ir O5 P2 Sb2'
_cod_database_code 4315414

loop_
_symmetry_equiv_pos_as_xyz
'x, y, z'
'-x, -y, z+1/2'
'-y+1/2, x+1/2, z+3/4'
'y+1/2, -x+1/2, z+1/4'
'-x+1/2, y+1/2, -z+3/4'
'x+1/2, -y+1/2, -z+1/4'
'y, x, -z'
'-y, -x, -z+1/2'

loop_
_atom_site_label
_atom_site_type_symbol
_atom_site_fract_x
_atom_site_fract_y
_atom_site_fract_z
_atom_site_U_iso_or_equiv
_atom_site_adp_type
_atom_site_occupancy
_atom_site_symmetry_multiplicity
_atom_site_calc_flag
_atom_site_refinement_flags
_atom_site_disorder_assembly
_atom_site_disorder_group
Ir1 Ir 0.832756(11) 0.641181(9) 0.861514(6) 0.02575(5) Uani 1 1 d . . .
C1 C 0.8185(3) 0.7251(3) 0.87191(15) 0.0274(11) Uani 1 1 d . . .
O1 O 0.8077(3) 0.7743(2) 0.87920(14) 0.0436(12) Uani 1 1 d . . .
C2 C 0.9014(3) 0.6442(3) 0.90775(17) 0.0365(13) Uani 1 1 d . . .
H2A H 0.9387 0.6218 0.8990 0.055 Uiso 1 1 calc R . .
H2B H 0.8848 0.6247 0.9320 0.055 Uiso 1 1 calc R . .
H2C H 0.9122 0.6877 0.9135 0.055 Uiso 1 1 calc R . .
P1 P 0.74450(7) 0.64353(7) 0.81545(4) 0.0263(3) Uani 1 1 d . . .
P2 P 0.90446(7) 0.66868(6) 0.81325(4) 0.0246(2) Uani 1 1 d . . .
O2 O 0.7766(2) 0.61200(19) 0.91060(12) 0.0339(9) Uani 1 1 d . . .
O3 O 0.8524(2) 0.54456(19) 0.85633(12) 0.0319(8) Uani 1 1 d . . .
C3 C 0.7505(3) 0.5612(3) 0.91473(18) 0.0353(12) Uani 1 1 d . . .
C4 C 0.7548(3) 0.5086(3) 0.88477(18) 0.0344(13) Uani 1 1 d . . .
C5 C 0.8156(4) 0.5015(3) 0.86719(14) 0.0346(14) Uani 1 1 d . . .
C6 C 0.7049(4) 0.4733(3) 0.8757(2) 0.0426(16) Uani 1 1 d . . .
C7 C 0.6432(4) 0.4814(4) 0.8944(3) 0.056(2) Uani 1 1 d . . .
H7A H 0.6398 0.5237 0.9052 0.084 Uiso 1 1 calc R . .
H7B H 0.6383 0.4512 0.9161 0.084 Uiso 1 1 calc R . .
H7C H 0.6107 0.4747 0.8743 0.084 Uiso 1 1 calc R . .
C8 C 0.7066(4) 0.4245(3) 0.8435(2) 0.0487(18) Uani 1 1 d . . .
H8A H 0.7497 0.4182 0.8347 0.073 Uiso 1 1 calc R . .
H8B H 0.6813 0.4382 0.8207 0.073 Uiso 1 1 calc R . .
H8C H 0.6900 0.3853 0.8540 0.073 Uiso 1 1 calc R . .
O4 O 0.7182(3) 0.5470(2) 0.94601(13) 0.0434(12) Uani 1 1 d . . .
C9 C 0.7116(3) 0.5971(3) 0.97738(19) 0.0374(14) Uani 1 1 d . . .
H9A H 0.6740 0.5896 0.9938 0.045 Uiso 1 1 calc R . .
H9B H 0.7077 0.6384 0.9645 0.045 Uiso 1 1 calc R . .
C10 C 0.7691(4) 0.5949(3) 1.00324(19) 0.0428(15) Uani 1 1 d . . .
H10A H 0.7677 0.6289 1.0228 0.064 Uiso 1 1 calc R . .
H10B H 0.8062 0.5994 0.9864 0.064 Uiso 1 1 calc R . .
H10C H 0.7708 0.5549 1.0174 0.064 Uiso 1 1 calc R . .
O5 O 0.8355(3) 0.44349(19) 0.86313(14) 0.0401(10) Uani 1 1 d . . .
C11 C 0.8954(3) 0.4326(3) 0.8446(2) 0.0414(15) Uani 1 1 d . . .
H11A H 0.9293 0.4513 0.8607 0.050 Uiso 1 1 calc R . .
H11B H 0.8966 0.4506 0.8173 0.050 Uiso 1 1 calc R . .
C12 C 0.9021(5) 0.3627(4) 0.8430(4) 0.070(3) Uani 1 1 d . . .
H12A H 0.9292 0.3512 0.8206 0.105 Uiso 1 1 calc R . .
H12B H 0.8610 0.3437 0.8393 0.105 Uiso 1 1 calc R . .
H12C H 0.9203 0.3478 0.8681 0.105 Uiso 1 1 calc R . .
C13 C 0.9794(3) 0.6279(2) 0.81693(15) 0.0254(10) Uani 1 1 d . . .
C14 C 0.9874(3) 0.5751(3) 0.84125(18) 0.0325(12) Uani 1 1 d . . .
H14A H 0.9542 0.5593 0.8570 0.039 Uiso 1 1 calc R . .
C15 C 1.0463(3) 0.5464(3) 0.8414(2) 0.0412(15) Uani 1 1 d . . .
H15A H 1.0526 0.5100 0.8570 0.049 Uiso 1 1 calc R . .
C16 C 1.0951(3) 0.5702(3) 0.8192(2) 0.0408(14) Uani 1 1 d . . .
H16A H 1.1346 0.5504 0.8199 0.049 Uiso 1 1 calc R . .
C17 C 1.0867(3) 0.6226(3) 0.7960(2) 0.0395(14) Uani 1 1 d . . .
H17A H 1.1204 0.6387 0.7807 0.047 Uiso 1 1 calc R . .
C18 C 1.0290(3) 0.6517(3) 0.79489(17) 0.0315(11) Uani 1 1 d . . .
H18A H 1.0233 0.6880 0.7791 0.038 Uiso 1 1 calc R . .
C19 C 0.9297(3) 0.7490(2) 0.81499(17) 0.0268(10) Uani 1 1 d . . .
C20 C 0.9460(4) 0.7759(3) 0.85120(18) 0.0384(15) Uani 1 1 d . . .
H20A H 0.9379 0.7541 0.8754 0.046 Uiso 1 1 calc R . .
C21 C 0.9741(4) 0.8340(3) 0.8528(2) 0.0478(18) Uani 1 1 d . . .
H21A H 0.9845 0.8519 0.8779 0.057 Uiso 1 1 calc R . .
C22 C 0.9866(4) 0.8651(3) 0.8186(2) 0.0408(14) Uani 1 1 d . . .
H22A H 1.0046 0.9054 0.8199 0.049 Uiso 1 1 calc R . .
C23 C 0.9736(4) 0.8390(3) 0.7819(2) 0.0402(14) Uani 1 1 d . . .
H23A H 0.9841 0.8601 0.7579 0.048 Uiso 1 1 calc R . .
C24 C 0.9446(3) 0.7806(3) 0.78078(18) 0.0334(12) Uani 1 1 d . . .
H24A H 0.9351 0.7625 0.7556 0.040 Uiso 1 1 calc R . .
C25 C 0.8279(3) 0.6840(2) 0.74410(14) 0.0230(9) Uani 1 1 d . . .
C26 C 0.8772(3) 0.6527(2) 0.76208(16) 0.0258(10) Uani 1 1 d . . .
C27 C 0.9068(3) 0.6016(2) 0.74277(15) 0.0245(10) Uani 1 1 d . . .
H27A H 0.9400 0.5803 0.7556 0.029 Uiso 1 1 calc R . .
C28 C 0.8872(3) 0.5833(3) 0.70568(15) 0.0263(10) Uani 1 1 d . . .
H28A H 0.9075 0.5493 0.6930 0.032 Uiso 1 1 calc R . .
C29 C 0.8153(3) 0.5933(3) 0.64823(17) 0.0325(12) Uani 1 1 d . . .
H29A H 0.8345 0.5587 0.6356 0.039 Uiso 1 1 calc R . .
C30 C 0.7662(3) 0.6228(3) 0.62968(17) 0.0384(14) Uani 1 1 d . . .
H30A H 0.7521 0.6093 0.6042 0.046 Uiso 1 1 calc R . .
C31 C 0.7376(3) 0.6728(4) 0.64883(18) 0.0400(14) Uani 1 1 d . . .
H31A H 0.7032 0.6925 0.6362 0.048 Uiso 1 1 calc R . .
C32 C 0.7573(3) 0.6944(3) 0.68515(19) 0.0359(13) Uani 1 1 d . . .
H32A H 0.7370 0.7290 0.6971 0.043 Uiso 1 1 calc R . .
C33 C 0.8081(3) 0.6653(3) 0.70506(15) 0.0263(9) Uani 1 1 d . . .
C34 C 0.8374(3) 0.6135(3) 0.68542(15) 0.0266(10) Uani 1 1 d . . .
C35 C 0.7903(3) 0.7347(2) 0.76323(15) 0.0267(10) Uani 1 1 d . . .
C36 C 0.7482(3) 0.7220(3) 0.79294(15) 0.0256(10) Uani 1 1 d . . .
C37 C 0.7078(3) 0.7689(3) 0.80794(19) 0.0354(12) Uani 1 1 d . . .
H37A H 0.6759 0.7586 0.8265 0.042 Uiso 1 1 calc R . .
C38 C 0.7153(3) 0.8298(3) 0.79534(19) 0.0392(14) Uani 1 1 d . . .
H38A H 0.6907 0.8619 0.8069 0.047 Uiso 1 1 calc R . .
C39 C 0.7630(4) 0.9063(3) 0.7514(2) 0.0446(16) Uani 1 1 d . . .
H39A H 0.7360 0.9374 0.7618 0.053 Uiso 1 1 calc R . .
C40 C 0.8056(4) 0.9227(3) 0.7225(2) 0.0464(17) Uani 1 1 d . . .
H40A H 0.8110 0.9650 0.7149 0.056 Uiso 1 1 calc R . .
C41 C 0.8412(4) 0.8749(3) 0.7044(2) 0.0461(17) Uani 1 1 d . . .
H41A H 0.8683 0.8847 0.6828 0.055 Uiso 1 1 calc R . .
C42 C 0.8369(3) 0.8137(3) 0.71773(17) 0.0323(12) Uani 1 1 d . . .
H42A H 0.8618 0.7825 0.7056 0.039 Uiso 1 1 calc R . .
C43 C 0.7964(3) 0.7975(2) 0.74878(17) 0.0286(10) Uani 1 1 d . . .
C44 C 0.7581(3) 0.8444(3) 0.7661(2) 0.0362(13) Uani 1 1 d . . .
C45 C 0.7354(3) 0.5887(3) 0.77455(16) 0.0284(11) Uani 1 1 d . . .
C46 C 0.6900(3) 0.6002(3) 0.74530(18) 0.0323(12) Uani 1 1 d . . .
H46A H 0.6665 0.6376 0.7457 0.039 Uiso 1 1 calc R . .
C47 C 0.6802(3) 0.5559(3) 0.71570(19) 0.0393(14) Uani 1 1 d . . .
H47A H 0.6484 0.5623 0.6964 0.047 Uiso 1 1 calc R . .
C48 C 0.7163(4) 0.5021(3) 0.71409(19) 0.0401(15) Uani 1 1 d . . .
H48A H 0.7087 0.4720 0.6939 0.048 Uiso 1 1 calc R . .
C49 C 0.7610(3) 0.4929(3) 0.74030(19) 0.0370(13) Uani 1 1 d . . .
H49A H 0.7866 0.4571 0.7378 0.044 Uiso 1 1 calc R . .
C50 C 0.7717(3) 0.5349(2) 0.77198(15) 0.0275(11) Uani 1 1 d . . .
H50A H 0.8031 0.5267 0.7913 0.033 Uiso 1 1 calc R . .
C51 C 0.6689(3) 0.6416(3) 0.84177(18) 0.0358(12) Uani 1 1 d . . .
C52 C 0.6613(3) 0.6749(3) 0.8767(2) 0.0398(14) Uani 1 1 d . . .
H52A H 0.6948 0.6986 0.8872 0.048 Uiso 1 1 calc R . .
C53 C 0.6040(4) 0.6736(4) 0.8966(2) 0.0512(19) Uani 1 1 d . . .
H53A H 0.5993 0.6952 0.9212 0.061 Uiso 1 1 calc R . .
C54 C 0.5527(4) 0.6402(4) 0.8804(2) 0.0511(17) Uani 1 1 d . . .
H54A H 0.5127 0.6420 0.8925 0.061 Uiso 1 1 calc R . .
C55 C 0.5626(4) 0.6070(4) 0.8483(3) 0.056(2) Uani 1 1 d . . .
H55A H 0.5289 0.5830 0.8382 0.067 Uiso 1 1 calc R . .
C56 C 0.6199(3) 0.6040(4) 0.8271(2) 0.0459(17) Uani 1 1 d . . .
H56A H 0.6250 0.5781 0.8044 0.055 Uiso 1 1 calc R . .
Sb1 Sb 0.93075(2) 0.48103(2) 0.972180(15) 0.04475(12) Uani 1 1 d . . .
F1 F 0.9728(2) 0.5016(2) 0.92460(12) 0.0497(10) Uani 1 1 d . . .
F2 F 0.9400(2) 0.5630(3) 0.99035(14) 0.0636(14) Uani 1 1 d . . .
F3 F 0.9214(3) 0.3994(2) 0.9531(2) 0.0747(17) Uani 1 1 d . . .
F4 F 0.8875(3) 0.4614(3) 1.01857(17) 0.085(2) Uani 1 1 d . . .
F5 F 1.0075(3) 0.4613(3) 0.9952(2) 0.089(2) Uani 1 1 d . . .
F6 F 0.8560(2) 0.5008(2) 0.94687(13) 0.0488(10) Uani 1 1 d . . .
Sb2 Sb 0.526668(19) 0.526668(19) 1.0000 0.03218(12) Uani 1 2 d S . .
F7 F 0.5902(3) 0.5516(3) 1.03444(18) 0.0688(14) Uani 1 1 d . . .
F8 F 0.4710(3) 0.5805(3) 1.0245(2) 0.0701(15) Uani 1 1 d . . .
F9 F 0.4622(3) 0.5016(4) 0.9659(3) 0.111(3) Uani 1 1 d . . .
Sb3 Sb 0.710585(16) 0.289415(16) 0.7500 0.02623(10) Uani 1 2 d S . .
F10 F 0.65274(18) 0.23093(18) 0.73170(12) 0.0389(8) Uani 1 1 d . . .
F11 F 0.76683(18) 0.2599(2) 0.71178(11) 0.0416(9) Uani 1 1 d . . .
F12 F 0.68081(19) 0.34829(19) 0.71261(12) 0.0435(9) Uani 1 1 d . . .
C57 C 0.5734(4) 0.4266(4) 0.7500 0.060(3) Uani 1 2 d S . .
H57B H 0.5662 0.3811 0.7502 0.073 Uiso 0.50 1 calc PR A -1
H57C H 0.6189 0.4338 0.7498 0.073 Uiso 0.50 1 calc PR A -1
Cl1 Cl 0.54130(13) 0.45967(12) 0.79343(10) 0.0761(7) Uani 1 1 d . . .

loop_
_atom_site_aniso_label
_atom_site_aniso_U_11
_atom_site_aniso_U_22
_atom_site_aniso_U_33
_atom_site_aniso_U_23
_atom_site_aniso_U_13
_atom_site_aniso_U_12
Ir1 0.03832(11) 0.02124(9) 0.01769(7) -0.00133(7) 0.00280(8) -0.00576(8)
C1 0.039(3) 0.026(2) 0.018(2) -0.0022(17) 0.0029(19) -0.006(2)
O1 0.072(3) 0.028(2) 0.031(2) -0.0104(17) 0.004(2) -0.010(2)
C2 0.056(4) 0.028(3) 0.026(3) -0.007(2) 0.000(2) -0.012(3)
P1 0.0307(7) 0.0248(6) 0.0235(6) -0.0057(5) 0.0052(5) -0.0003(5)
P2 0.0328(7) 0.0206(6) 0.0202(6) 0.0009(5) 0.0000(5) -0.0036(5)
O2 0.055(3) 0.0248(19) 0.0217(18) -0.0067(14) 0.0078(17) -0.0080(18)
O3 0.043(2) 0.0310(19) 0.0216(18) 0.0015(15) -0.0020(16) -0.0062(17)
C3 0.048(4) 0.030(3) 0.028(3) 0.000(2) 0.004(2) -0.009(2)
C4 0.054(4) 0.023(2) 0.026(3) -0.005(2) 0.004(2) -0.005(2)
C5 0.073(4) 0.020(2) 0.011(2) -0.0003(16) -0.001(2) -0.008(2)
C6 0.069(5) 0.027(3) 0.032(3) -0.007(2) 0.014(3) -0.019(3)
C7 0.061(5) 0.049(4) 0.058(5) -0.013(4) 0.019(4) -0.027(4)
C8 0.072(5) 0.034(3) 0.041(4) -0.008(3) 0.005(3) -0.012(3)
O4 0.068(3) 0.035(2) 0.027(2) -0.0084(17) 0.015(2) -0.020(2)
C9 0.049(4) 0.033(3) 0.030(3) -0.011(2) 0.010(3) -0.005(3)
C10 0.058(4) 0.045(4) 0.025(3) -0.005(3) 0.004(3) -0.006(3)
O5 0.061(3) 0.0211(18) 0.038(2) -0.0033(16) -0.008(2) -0.0007(19)
C11 0.048(4) 0.032(3) 0.044(3) -0.002(3) -0.007(3) 0.000(3)
C12 0.062(6) 0.047(5) 0.100(8) -0.010(5) 0.002(5) 0.015(4)
C13 0.031(3) 0.025(2) 0.021(2) 0.0035(17) -0.0091(19) 0.0011(19)
C14 0.041(3) 0.025(3) 0.031(3) 0.005(2) -0.004(2) -0.001(2)
C15 0.041(3) 0.035(3) 0.048(4) 0.006(3) -0.009(3) 0.013(3)
C16 0.041(3) 0.044(4) 0.037(3) -0.005(3) -0.009(3) 0.010(3)
C17 0.041(3) 0.044(4) 0.033(3) -0.004(3) 0.001(3) -0.003(3)
C18 0.034(3) 0.035(3) 0.026(2) 0.000(2) -0.003(2) -0.003(2)
C19 0.030(3) 0.021(2) 0.030(2) 0.0043(19) -0.001(2) -0.0057(19)
C20 0.061(4) 0.029(3) 0.025(3) 0.001(2) -0.006(3) -0.016(3)
C21 0.073(5) 0.038(3) 0.033(3) 0.002(3) -0.016(3) -0.026(3)
C22 0.052(4) 0.034(3) 0.037(3) 0.008(3) -0.005(3) -0.004(3)
C23 0.060(4) 0.027(3) 0.033(3) 0.003(2) 0.004(3) -0.007(3)
C24 0.046(3) 0.029(3) 0.025(3) 0.009(2) 0.001(2) -0.004(2)
C25 0.031(2) 0.021(2) 0.017(2) 0.0009(15) 0.0055(18) 0.0067(19)
C26 0.027(2) 0.026(3) 0.024(2) -0.0036(18) -0.0011(18) 0.0001(18)
C27 0.033(3) 0.022(2) 0.018(2) 0.0024(17) 0.0027(18) 0.0050(19)
C28 0.031(3) 0.027(2) 0.022(2) -0.0035(19) 0.0067(19) 0.007(2)
C29 0.032(3) 0.039(3) 0.026(3) -0.003(2) 0.001(2) 0.005(2)
C30 0.043(3) 0.052(4) 0.020(3) -0.009(2) -0.007(2) 0.013(3)
C31 0.041(3) 0.051(4) 0.028(3) 0.000(3) -0.004(2) 0.019(3)
C32 0.039(3) 0.035(3) 0.034(3) 0.000(2) -0.005(2) 0.010(2)
C33 0.032(2) 0.028(2) 0.019(2) -0.0037(19) -0.0008(18) 0.008(2)
C34 0.030(2) 0.029(2) 0.021(2) -0.0033(18) 0.0055(19) 0.002(2)
C35 0.041(3) 0.017(2) 0.022(2) -0.0038(17) 0.000(2) 0.008(2)
C36 0.032(3) 0.027(2) 0.018(2) -0.0036(18) -0.0012(19) 0.0123(19)
C37 0.040(3) 0.028(3) 0.039(3) -0.008(2) 0.000(3) 0.006(2)
C38 0.047(3) 0.035(3) 0.036(3) 0.000(2) 0.004(3) 0.021(3)
C39 0.063(4) 0.023(3) 0.048(4) 0.001(3) 0.003(3) 0.010(3)
C40 0.055(4) 0.030(3) 0.054(4) 0.007(3) 0.012(3) 0.014(3)
C41 0.062(5) 0.030(3) 0.046(4) 0.010(3) -0.002(3) 0.008(3)
C42 0.046(3) 0.025(2) 0.027(3) 0.0016(19) 0.004(2) 0.012(2)
C43 0.038(3) 0.023(2) 0.025(2) 0.0006(19) -0.003(2) 0.0025(19)
C44 0.038(3) 0.024(3) 0.046(3) -0.007(2) -0.001(3) 0.001(2)
C45 0.033(3) 0.031(3) 0.021(2) -0.0069(19) 0.005(2) 0.000(2)
C46 0.029(3) 0.040(3) 0.027(3) -0.011(2) -0.001(2) 0.003(2)
C47 0.043(4) 0.047(4) 0.028(3) -0.006(3) -0.005(2) -0.007(3)
C48 0.056(4) 0.036(3) 0.028(3) -0.011(2) 0.004(3) -0.016(3)
C49 0.053(4) 0.025(3) 0.033(3) -0.001(2) 0.006(3) -0.004(3)
C50 0.042(3) 0.023(2) 0.017(2) 0.0046(17) 0.002(2) 0.001(2)
C51 0.043(3) 0.037(3) 0.028(3) 0.000(2) 0.004(2) 0.002(3)
C52 0.051(4) 0.031(3) 0.038(3) -0.008(2) 0.012(3) -0.003(3)
C53 0.058(4) 0.058(5) 0.037(4) -0.017(3) 0.014(3) 0.009(4)
C54 0.051(4) 0.057(4) 0.045(4) 0.003(3) 0.016(3) 0.000(3)
C55 0.049(4) 0.047(4) 0.071(5) -0.006(4) 0.027(4) -0.011(3)
C56 0.034(3) 0.053(4) 0.051(4) -0.008(3) 0.014(3) -0.011(3)
Sb1 0.0434(2) 0.0534(3) 0.0374(2) 0.0164(2) -0.01026(19) -0.0161(2)
F1 0.054(3) 0.059(3) 0.036(2) 0.0077(19) -0.0024(19) -0.014(2)
F2 0.062(3) 0.087(4) 0.042(2) -0.014(2) 0.000(2) -0.031(3)
F3 0.053(3) 0.045(3) 0.126(5) 0.023(3) -0.016(3) -0.013(2)
F4 0.092(4) 0.110(5) 0.054(3) 0.035(3) -0.005(3) -0.039(4)
F5 0.068(4) 0.106(5) 0.094(4) 0.051(4) -0.044(3) -0.028(3)
F6 0.052(2) 0.053(2) 0.042(2) 0.0048(18) -0.0115(19) -0.012(2)
Sb2 0.03130(16) 0.03130(16) 0.0339(3) -0.00791(15) 0.00791(15) -0.0004(2)
F7 0.060(3) 0.077(4) 0.069(3) -0.009(3) -0.005(3) -0.004(3)
F8 0.057(3) 0.053(3) 0.100(4) -0.026(3) 0.014(3) 0.002(2)
F9 0.046(3) 0.108(5) 0.179(7) -0.108(5) -0.005(4) 0.001(3)
Sb3 0.02638(14) 0.02638(14) 0.0259(2) -0.00190(13) -0.00190(13) 0.00296(18)
F10 0.036(2) 0.0358(19) 0.045(2) -0.0060(16) -0.0026(15) -0.0033(15)
F11 0.037(2) 0.055(2) 0.0326(19) -0.0091(17) 0.0063(15) 0.0083(17)
F12 0.045(2) 0.042(2) 0.043(2) 0.0053(16) -0.0122(17) 0.0066(17)
C57 0.044(4) 0.044(4) 0.093(10) 0.002(4) 0.002(4) 0.000(5)
Cl1 0.0672(14) 0.0625(14) 0.0985(19) -0.0296(13) 0.0034(14) -0.0092(11)

loop_
_atom_type_symbol
_atom_type_description
_atom_type_scat_dispersion_real
_atom_type_scat_dispersion_imag
_atom_type_scat_source
C C 0.0033 0.0016 'International Tables Vol C Tables 4.2.6.8 and 6.1.1.4'
H H 0.0000 0.0000 'International Tables Vol C Tables 4.2.6.8 and 6.1.1.4'
O O 0.0106 0.0060 'International Tables Vol C Tables 4.2.6.8 and 6.1.1.4'
F F 0.0171 0.0103 'International Tables Vol C Tables 4.2.6.8 and 6.1.1.4'
P P 0.1023 0.0942 'International Tables Vol C Tables 4.2.6.8 and 6.1.1.4'
Cl Cl 0.1484 0.1585 'International Tables Vol C Tables 4.2.6.8 and 6.1.1.4'
Sb Sb -0.5866 1.5461 'International Tables Vol C Tables 4.2.6.8 and 6.1.1.4'
Ir Ir -1.4442 7.9887 'International Tables Vol C Tables 4.2.6.8 and 6.1.1.4'

loop_
_geom_angle_atom_site_label_1
_geom_angle_atom_site_label_2
_geom_angle_atom_site_label_3
_geom_angle
_geom_angle_site_symmetry_1
_geom_angle_site_symmetry_3
_geom_angle_publ_flag
C1 Ir1 O3 173.6(2) . . ?
C1 Ir1 O2 92.7(2) . . ?
O3 Ir1 O2 83.56(16) . . ?
C1 Ir1 C2 87.1(3) . . ?
O3 Ir1 C2 87.2(2) . . ?
O2 Ir1 C2 81.0(2) . . ?
C1 Ir1 P2 89.58(17) . . ?
O3 Ir1 P2 93.46(12) . . ?
O2 Ir1 P2 172.57(14) . . ?
C2 Ir1 P2 92.10(18) . . ?
C1 Ir1 P1 88.27(18) . . ?
O3 Ir1 P1 97.07(12) . . ?
O2 Ir1 P1 92.98(14) . . ?
C2 Ir1 P1 172.18(19) . . ?
P2 Ir1 P1 94.14(5) . . ?
O1 C1 Ir1 176.8(5) . . ?
Ir1 C2 H2A 109.5 . . ?
Ir1 C2 H2B 109.5 . . ?
H2A C2 H2B 109.5 . . ?
Ir1 C2 H2C 109.5 . . ?
H2A C2 H2C 109.5 . . ?
H2B C2 H2C 109.5 . . ?
C45 P1 C36 106.9(3) . . ?
C45 P1 C51 104.4(3) . . ?
C36 P1 C51 104.6(3) . . ?
C45 P1 Ir1 123.0(2) . . ?
C36 P1 Ir1 104.00(19) . . ?
C51 P1 Ir1 112.5(2) . . ?
C19 P2 C13 101.0(3) . . ?
C19 P2 C26 107.7(3) . . ?
C13 P2 C26 104.6(2) . . ?
C19 P2 Ir1 114.93(19) . . ?
C13 P2 Ir1 114.59(18) . . ?
C26 P2 Ir1 112.91(19) . . ?
C3 O2 Ir1 127.1(4) . . ?
C5 O3 Ir1 124.4(4) . . ?
O2 C3 O4 122.9(6) . . ?
O2 C3 C4 123.9(5) . . ?
O4 C3 C4 113.2(5) . . ?
C6 C4 C5 124.8(5) . . ?
C6 C4 C3 121.3(6) . . ?
C5 C4 C3 113.9(5) . . ?
O3 C5 O5 117.1(6) . . ?
O3 C5 C4 127.2(6) . . ?
O5 C5 C4 115.7(5) . . ?
C4 C6 C7 123.6(6) . . ?
C4 C6 C8 122.2(7) . . ?
C7 C6 C8 114.0(7) . . ?
C6 C7 H7A 109.5 . . ?
C6 C7 H7B 109.5 . . ?
H7A C7 H7B 109.5 . . ?
C6 C7 H7C 109.5 . . ?
H7A C7 H7C 109.5 . . ?
H7B C7 H7C 109.5 . . ?
C6 C8 H8A 109.5 . . ?
C6 C8 H8B 109.5 . . ?
H8A C8 H8B 109.5 . . ?
C6 C8 H8C 109.5 . . ?
H8A C8 H8C 109.5 . . ?
H8B C8 H8C 109.5 . . ?
C3 O4 C9 116.4(5) . . ?
O4 C9 C10 107.4(6) . . ?
O4 C9 H9A 110.2 . . ?
C10 C9 H9A 110.2 . . ?
O4 C9 H9B 110.2 . . ?
C10 C9 H9B 110.2 . . ?
H9A C9 H9B 108.5 . . ?
C9 C10 H10A 109.5 . . ?
C9 C10 H10B 109.5 . . ?
H10A C10 H10B 109.5 . . ?
C9 C10 H10C 109.5 . . ?
H10A C10 H10C 109.5 . . ?
H10B C10 H10C 109.5 . . ?
C5 O5 C11 118.9(5) . . ?
O5 C11 C12 105.1(6) . . ?
O5 C11 H11A 110.7 . . ?
C12 C11 H11A 110.7 . . ?
O5 C11 H11B 110.7 . . ?
C12 C11 H11B 110.7 . . ?
H11A C11 H11B 108.8 . . ?
C11 C12 H12A 109.5 . . ?
C11 C12 H12B 109.5 . . ?
H12A C12 H12B 109.5 . . ?
C11 C12 H12C 109.5 . . ?
H12A C12 H12C 109.5 . . ?
H12B C12 H12C 109.5 . . ?
C18 C13 C14 120.6(5) . . ?
C18 C13 P2 117.4(4) . . ?
C14 C13 P2 122.1(5) . . ?
C13 C14 C15 117.7(6) . . ?
C13 C14 H14A 121.1 . . ?
C15 C14 H14A 121.1 . . ?
C16 C15 C14 121.2(6) . . ?
C16 C15 H15A 119.4 . . ?
C14 C15 H15A 119.4 . . ?
C17 C16 C15 120.3(6) . . ?
C17 C16 H16A 119.9 . . ?
C15 C16 H16A 119.9 . . ?
C16 C17 C18 119.9(6) . . ?
C16 C17 H17A 120.0 . . ?
C18 C17 H17A 120.0 . . ?
C17 C18 C13 120.3(6) . . ?
C17 C18 H18A 119.9 . . ?
C13 C18 H18A 119.9 . . ?
C24 C19 C20 117.6(5) . . ?
C24 C19 P2 121.1(5) . . ?
C20 C19 P2 120.1(4) . . ?
C19 C20 C21 121.3(6) . . ?
C19 C20 H20A 119.4 . . ?
C21 C20 H20A 119.4 . . ?
C22 C21 C20 119.9(6) . . ?
C22 C21 H21A 120.1 . . ?
C20 C21 H21A 120.1 . . ?
C21 C22 C23 120.8(6) . . ?
C21 C22 H22A 119.6 . . ?
C23 C22 H22A 119.6 . . ?
C22 C23 C24 118.7(6) . . ?
C22 C23 H23A 120.7 . . ?
C24 C23 H23A 120.7 . . ?
C19 C24 C23 121.7(6) . . ?
C19 C24 H24A 119.1 . . ?
C23 C24 H24A 119.1 . . ?
C26 C25 C33 119.0(4) . . ?
C26 C25 C35 125.3(5) . . ?
C33 C25 C35 115.7(5) . . ?
C25 C26 C27 121.2(5) . . ?
C25 C26 P2 123.6(4) . . ?
C27 C26 P2 115.0(4) . . ?
C28 C27 C26 119.7(5) . . ?
C28 C27 H27A 120.2 . . ?
C26 C27 H27A 120.2 . . ?
C27 C28 C34 122.1(5) . . ?
C27 C28 H28A 118.9 . . ?
C34 C28 H28A 118.9 . . ?
C30 C29 C34 121.1(6) . . ?
C30 C29 H29A 119.4 . . ?
C34 C29 H29A 119.4 . . ?
C29 C30 C31 119.1(5) . . ?
C29 C30 H30A 120.5 . . ?
C31 C30 H30A 120.5 . . ?
C32 C31 C30 122.2(6) . . ?
C32 C31 H31A 118.9 . . ?
C30 C31 H31A 118.9 . . ?
C31 C32 C33 120.3(6) . . ?
C31 C32 H32A 119.9 . . ?
C33 C32 H32A 119.9 . . ?
C32 C33 C25 122.1(5) . . ?
C32 C33 C34 117.5(5) . . ?
C25 C33 C34 120.2(5) . . ?
C29 C34 C28 122.4(5) . . ?
C29 C34 C33 119.8(5) . . ?
C28 C34 C33 117.8(5) . . ?
C36 C35 C43 119.4(5) . . ?
C36 C35 C25 121.3(5) . . ?
C43 C35 C25 119.2(5) . . ?
C35 C36 C37 121.1(5) . . ?
C35 C36 P1 120.4(4) . . ?
C37 C36 P1 118.5(4) . . ?
C38 C37 C36 119.5(6) . . ?
C38 C37 H37A 120.3 . . ?
C36 C37 H37A 120.3 . . ?
C44 C38 C37 120.5(6) . . ?
C44 C38 H38A 119.7 . . ?
C37 C38 H38A 119.7 . . ?
C40 C39 C44 122.1(6) . . ?
C40 C39 H39A 119.0 . . ?
C44 C39 H39A 119.0 . . ?
C39 C40 C41 118.3(6) . . ?
C39 C40 H40A 120.9 . . ?
C41 C40 H40A 120.9 . . ?
C42 C41 C40 120.8(7) . . ?
C42 C41 H41A 119.6 . . ?
C40 C41 H41A 119.6 . . ?
C41 C42 C43 121.0(6) . . ?
C41 C42 H42A 119.5 . . ?
C43 C42 H42A 119.5 . . ?
C42 C43 C44 119.0(5) . . ?
C42 C43 C35 122.7(5) . . ?
C44 C43 C35 118.3(5) . . ?
C38 C44 C39 120.5(6) . . ?
C38 C44 C43 120.9(6) . . ?
C39 C44 C43 118.6(6) . . ?
C50 C45 C46 119.4(5) . . ?
C50 C45 P1 121.5(4) . . ?
C46 C45 P1 119.0(4) . . ?
C47 C46 C45 118.8(6) . . ?
C47 C46 H46A 120.6 . . ?
C45 C46 H46A 120.6 . . ?
C46 C47 C48 120.7(6) . . ?
C46 C47 H47A 119.7 . . ?
C48 C47 H47A 119.7 . . ?
C49 C48 C47 120.4(6) . . ?
C49 C48 H48A 119.8 . . ?
C47 C48 H48A 119.8 . . ?
C48 C49 C50 121.6(6) . . ?
C48 C49 H49A 119.2 . . ?
C50 C49 H49A 119.2 . . ?
C45 C50 C49 119.0(6) . . ?
C45 C50 H50A 120.5 . . ?
C49 C50 H50A 120.5 . . ?
C52 C51 C56 120.0(6) . . ?
C52 C51 P1 119.7(5) . . ?
C56 C51 P1 120.2(5) . . ?
C51 C52 C53 119.7(7) . . ?
C51 C52 H52A 120.1 . . ?
C53 C52 H52A 120.1 . . ?
C52 C53 C54 120.8(6) . . ?
C52 C53 H53A 119.6 . . ?
C54 C53 H53A 119.6 . . ?
C55 C54 C53 117.4(7) . . ?
C55 C54 H54A 121.3 . . ?
C53 C54 H54A 121.3 . . ?
C54 C55 C56 125.1(8) . . ?
C54 C55 H55A 117.4 . . ?
C56 C55 H55A 117.4 . . ?
C51 C56 C55 116.6(7) . . ?
C51 C56 H56A 121.7 . . ?
C55 C56 H56A 121.7 . . ?
F4 Sb1 F6 89.9(3) . . ?
F4 Sb1 F5 92.7(3) . . ?
F6 Sb1 F5 177.3(3) . . ?
F4 Sb1 F2 89.8(3) . . ?
F6 Sb1 F2 91.4(2) . . ?
F5 Sb1 F2 89.2(3) . . ?
F4 Sb1 F3 91.0(3) . . ?
F6 Sb1 F3 88.0(2) . . ?
F5 Sb1 F3 91.3(3) . . ?
F2 Sb1 F3 179.0(3) . . ?
F4 Sb1 F1 178.6(3) . . ?
F6 Sb1 F1 88.7(2) . . ?
F5 Sb1 F1 88.7(3) . . ?
F2 Sb1 F1 90.1(2) . . ?
F3 Sb1 F1 89.1(2) . . ?
F8 Sb2 F8 178.2(3) 7_557 . ?
F8 Sb2 F7 90.1(3) 7_557 . ?
F8 Sb2 F7 91.2(3) . . ?
F8 Sb2 F7 91.2(3) 7_557 7_557 ?
F8 Sb2 F7 90.1(3) . 7_557 ?
F7 Sb2 F7 87.7(4) . 7_557 ?
F8 Sb2 F9 90.4(3) 7_557 . ?
F8 Sb2 F9 88.3(3) . . ?
F7 Sb2 F9 179.3(3) . . ?
F7 Sb2 F9 92.7(4) 7_557 . ?
F8 Sb2 F9 88.3(3) 7_557 7_557 ?
F8 Sb2 F9 90.4(3) . 7_557 ?
F7 Sb2 F9 92.7(4) . 7_557 ?
F7 Sb2 F9 179.3(3) 7_557 7_557 ?
F9 Sb2 F9 86.8(6) . 7_557 ?
F11 Sb3 F11 91.6(3) 8_666 . ?
F11 Sb3 F10 90.85(18) 8_666 . ?
F11 Sb3 F10 88.74(18) . . ?
F11 Sb3 F10 88.74(18) 8_666 8_666 ?
F11 Sb3 F10 90.85(18) . 8_666 ?
F10 Sb3 F10 179.4(2) . 8_666 ?
F11 Sb3 F12 178.17(18) 8_666 . ?
F11 Sb3 F12 89.67(19) . . ?
F10 Sb3 F12 90.49(18) . . ?
F10 Sb3 F12 89.94(17) 8_666 . ?
F11 Sb3 F12 89.67(19) 8_666 8_666 ?
F11 Sb3 F12 178.17(18) . 8_666 ?
F10 Sb3 F12 89.94(18) . 8_666 ?
F10 Sb3 F12 90.49(18) 8_666 8_666 ?
F12 Sb3 F12 89.1(3) . 8_666 ?
Cl1 C57 Cl1 111.5(7) . 8_666 ?
Cl1 C57 H57B 109.3 . . ?
Cl1 C57 H57B 109.3 8_666 . ?
Cl1 C57 H57C 109.3 . . ?
Cl1 C57 H57C 109.3 8_666 . ?
H57B C57 H57C 108.0 . . ?

loop_
_geom_bond_atom_site_label_1
_geom_bond_atom_site_label_2
_geom_bond_distance
_geom_bond_site_symmetry_2
_geom_bond_publ_flag
Ir1 C1 1.861(6) . ?
Ir1 O3 2.125(4) . ?
Ir1 O2 2.130(4) . ?
Ir1 C2 2.138(7) . ?
Ir1 P2 2.3074(14) . ?
Ir1 P1 2.4428(15) . ?
C1 O1 1.111(7) . ?
C2 H2A 0.9800 . ?
C2 H2B 0.9800 . ?
C2 H2C 0.9800 . ?
P1 C45 1.816(6) . ?
P1 C36 1.847(6) . ?
P1 C51 1.848(7) . ?
P2 C19 1.809(5) . ?
P2 C13 1.836(6) . ?
P2 C26 1.840(5) . ?
O2 C3 1.235(7) . ?
O3 C5 1.269(7) . ?
C3 O4 1.291(7) . ?
C3 C4 1.512(8) . ?
C4 C6 1.348(10) . ?
C4 C5 1.441(10) . ?
C5 O5 1.324(7) . ?
C6 C7 1.475(11) . ?
C6 C8 1.504(9) . ?
C7 H7A 0.9800 . ?
C7 H7B 0.9800 . ?
C7 H7C 0.9800 . ?
C8 H8A 0.9800 . ?
C8 H8B 0.9800 . ?
C8 H8C 0.9800 . ?
O4 C9 1.508(7) . ?
C9 C10 1.508(10) . ?
C9 H9A 0.9900 . ?
C9 H9B 0.9900 . ?
C10 H10A 0.9800 . ?
C10 H10B 0.9800 . ?
C10 H10C 0.9800 . ?
O5 C11 1.449(9) . ?
C11 C12 1.508(11) . ?
C11 H11A 0.9900 . ?
C11 H11B 0.9900 . ?
C12 H12A 0.9800 . ?
C12 H12B 0.9800 . ?
C12 H12C 0.9800 . ?
C13 C18 1.392(8) . ?
C13 C14 1.406(7) . ?
C14 C15 1.407(9) . ?
C14 H14A 0.9500 . ?
C15 C16 1.384(11) . ?
C15 H15A 0.9500 . ?
C16 C17 1.378(10) . ?
C16 H16A 0.9500 . ?
C17 C18 1.391(9) . ?
C17 H17A 0.9500 . ?
C18 H18A 0.9500 . ?
C19 C24 1.368(8) . ?
C19 C20 1.387(8) . ?
C20 C21 1.388(9) . ?
C20 H20A 0.9500 . ?
C21 C22 1.350(9) . ?
C21 H21A 0.9500 . ?
C22 C23 1.377(9) . ?
C22 H22A 0.9500 . ?
C23 C24 1.401(9) . ?
C23 H23A 0.9500 . ?
C24 H24A 0.9500 . ?
C25 C26 1.392(7) . ?
C25 C33 1.430(7) . ?
C25 C35 1.499(7) . ?
C26 C27 1.424(7) . ?
C27 C28 1.367(7) . ?
C27 H27A 0.9500 . ?
C28 C34 1.424(8) . ?
C28 H28A 0.9500 . ?
C29 C30 1.378(9) . ?
C29 C34 1.399(8) . ?
C29 H29A 0.9500 . ?
C30 C31 1.392(9) . ?
C30 H30A 0.9500 . ?
C31 C32 1.367(9) . ?
C31 H31A 0.9500 . ?
C32 C33 1.422(8) . ?
C32 H32A 0.9500 . ?
C33 C34 1.438(7) . ?
C35 C36 1.370(8) . ?
C35 C43 1.438(7) . ?
C36 C37 1.423(7) . ?
C37 C38 1.383(9) . ?
C37 H37A 0.9500 . ?
C38 C44 1.377(10) . ?
C38 H38A 0.9500 . ?
C39 C40 1.376(11) . ?
C39 C44 1.424(9) . ?
C39 H39A 0.9500 . ?
C40 C41 1.416(10) . ?
C40 H40A 0.9500 . ?
C41 C42 1.391(8) . ?
C41 H41A 0.9500 . ?
C42 C43 1.398(8) . ?
C42 H42A 0.9500 . ?
C43 C44 1.424(8) . ?
C45 C50 1.396(8) . ?
C45 C46 1.402(8) . ?
C46 C47 1.389(8) . ?
C46 H46A 0.9500 . ?
C47 C48 1.393(11) . ?
C47 H47A 0.9500 . ?
C48 C49 1.314(10) . ?
C48 H48A 0.9500 . ?
C49 C50 1.409(8) . ?
C49 H49A 0.9500 . ?
C50 H50A 0.9500 . ?
C51 C52 1.379(9) . ?
C51 C56 1.414(10) . ?
C52 C53 1.399(10) . ?
C52 H52A 0.9500 . ?
C53 C54 1.422(12) . ?
C53 H53A 0.9500 . ?
C54 C55 1.308(11) . ?
C54 H54A 0.9500 . ?
C55 C56 1.419(10) . ?
C55 H55A 0.9500 . ?
C56 H56A 0.9500 . ?
Sb1 F4 1.856(6) . ?
Sb1 F6 1.864(4) . ?
Sb1 F5 1.869(5) . ?
Sb1 F2 1.873(5) . ?
Sb1 F3 1.878(6) . ?
Sb1 F1 1.882(4) . ?
Sb2 F8 1.855(5) 7_557 ?
Sb2 F8 1.855(5) . ?
Sb2 F7 1.864(6) . ?
Sb2 F7 1.864(6) 7_557 ?
Sb2 F9 1.872(6) . ?
Sb2 F9 1.872(6) 7_557 ?
Sb3 F11 1.869(4) 8_666 ?
Sb3 F11 1.869(4) . ?
Sb3 F10 1.870(4) . ?
Sb3 F10 1.870(4) 8_666 ?
Sb3 F12 1.890(4) . ?
Sb3 F12 1.890(4) 8_666 ?
C57 Cl1 1.756(7) . ?
C57 Cl1 1.756(7) 8_666 ?
C57 H57B 0.9900 . ?
C57 H57C 0.9900 . ?

loop_
_geom_torsion_atom_site_label_1
_geom_torsion_atom_site_label_2
_geom_torsion_atom_site_label_3
_geom_torsion_atom_site_label_4
_geom_torsion
_geom_torsion_site_symmetry_1
_geom_torsion_site_symmetry_2
_geom_torsion_site_symmetry_3
_geom_torsion_site_symmetry_4
_geom_torsion_publ_flag
O3 Ir1 C1 O1 -71(11) . . . . ?
O2 Ir1 C1 O1 -17(11) . . . . ?
C2 Ir1 C1 O1 -97(11) . . . . ?
P2 Ir1 C1 O1 170(11) . . . . ?
P1 Ir1 C1 O1 76(11) . . . . ?
C1 Ir1 P1 C45 156.4(3) . . . . ?
O3 Ir1 P1 C45 -27.1(3) . . . . ?
O2 Ir1 P1 C45 -110.9(3) . . . . ?
C2 Ir1 P1 C45 -150.2(13) . . . . ?
P2 Ir1 P1 C45 67.0(2) . . . . ?
C1 Ir1 P1 C36 35.1(2) . . . . ?
O3 Ir1 P1 C36 -148.3(2) . . . . ?
O2 Ir1 P1 C36 127.8(2) . . . . ?
C2 Ir1 P1 C36 88.6(13) . . . . ?
P2 Ir1 P1 C36 -54.31(17) . . . . ?
C1 Ir1 P1 C51 -77.5(3) . . . . ?
O3 Ir1 P1 C51 99.0(3) . . . . ?
O2 Ir1 P1 C51 15.2(3) . . . . ?
C2 Ir1 P1 C51 -24.1(13) . . . . ?
P2 Ir1 P1 C51 -166.9(2) . . . . ?
C1 Ir1 P2 C19 14.7(3) . . . . ?
O3 Ir1 P2 C19 -159.7(2) . . . . ?
O2 Ir1 P2 C19 -93.6(9) . . . . ?
C2 Ir1 P2 C19 -72.4(3) . . . . ?
P1 Ir1 P2 C19 102.9(2) . . . . ?
C1 Ir1 P2 C13 131.0(3) . . . . ?
O3 Ir1 P2 C13 -43.4(2) . . . . ?
O2 Ir1 P2 C13 22.7(9) . . . . ?
C2 Ir1 P2 C13 44.0(3) . . . . ?
P1 Ir1 P2 C13 -140.74(19) . . . . ?
C1 Ir1 P2 C26 -109.3(3) . . . . ?
O3 Ir1 P2 C26 76.3(2) . . . . ?
O2 Ir1 P2 C26 142.4(9) . . . . ?
C2 Ir1 P2 C26 163.6(3) . . . . ?
P1 Ir1 P2 C26 -21.1(2) . . . . ?
C1 Ir1 O2 C3 156.7(6) . . . . ?
O3 Ir1 O2 C3 -28.5(6) . . . . ?
C2 Ir1 O2 C3 -116.8(6) . . . . ?
P2 Ir1 O2 C3 -95.2(10) . . . . ?
P1 Ir1 O2 C3 68.2(6) . . . . ?
C1 Ir1 O3 C5 83(2) . . . . ?
O2 Ir1 O3 C5 28.1(4) . . . . ?
C2 Ir1 O3 C5 109.3(5) . . . . ?
P2 Ir1 O3 C5 -158.7(4) . . . . ?
P1 Ir1 O3 C5 -64.1(4) . . . . ?
Ir1 O2 C3 O4 178.6(5) . . . . ?
Ir1 O2 C3 C4 1.0(10) . . . . ?
O2 C3 C4 C6 -140.1(7) . . . . ?
O4 C3 C4 C6 42.1(9) . . . . ?
O2 C3 C4 C5 38.9(9) . . . . ?
O4 C3 C4 C5 -138.9(6) . . . . ?
Ir1 O3 C5 O5 -177.9(4) . . . . ?
Ir1 O3 C5 C4 -0.1(8) . . . . ?
C6 C4 C5 O3 139.4(7) . . . . ?
C3 C4 C5 O3 -39.6(8) . . . . ?
C6 C4 C5 O5 -42.7(9) . . . . ?
C3 C4 C5 O5 138.3(5) . . . . ?
C5 C4 C6 C7 179.7(7) . . . . ?
C3 C4 C6 C7 -1.4(11) . . . . ?
C5 C4 C6 C8 -4.4(11) . . . . ?
C3 C4 C6 C8 174.5(7) . . . . ?
O2 C3 O4 C9 2.1(10) . . . . ?
C4 C3 O4 C9 -180.0(6) . . . . ?
C3 O4 C9 C10 -83.1(7) . . . . ?
O3 C5 O5 C11 -3.7(8) . . . . ?
C4 C5 O5 C11 178.2(5) . . . . ?
C5 O5 C11 C12 -177.4(6) . . . . ?
C19 P2 C13 C18 -41.8(5) . . . . ?
C26 P2 C13 C18 69.9(5) . . . . ?
Ir1 P2 C13 C18 -165.9(4) . . . . ?
C19 P2 C13 C14 137.5(5) . . . . ?
C26 P2 C13 C14 -110.8(5) . . . . ?
Ir1 P2 C13 C14 13.4(5) . . . . ?
C18 C13 C14 C15 -2.0(9) . . . . ?
P2 C13 C14 C15 178.7(5) . . . . ?
C13 C14 C15 C16 1.6(10) . . . . ?
C14 C15 C16 C17 -0.7(11) . . . . ?
C15 C16 C17 C18 0.1(10) . . . . ?
C16 C17 C18 C13 -0.5(9) . . . . ?
C14 C13 C18 C17 1.5(9) . . . . ?
P2 C13 C18 C17 -179.2(5) . . . . ?
C13 P2 C19 C24 89.2(5) . . . . ?
C26 P2 C19 C24 -20.1(6) . . . . ?
Ir1 P2 C19 C24 -146.9(5) . . . . ?
C13 P2 C19 C20 -77.9(6) . . . . ?
C26 P2 C19 C20 172.7(5) . . . . ?
Ir1 P2 C19 C20 46.0(6) . . . . ?
C24 C19 C20 C21 2.8(11) . . . . ?
P2 C19 C20 C21 170.4(6) . . . . ?
C19 C20 C21 C22 -0.8(13) . . . . ?
C20 C21 C22 C23 -2.0(13) . . . . ?
C21 C22 C23 C24 2.7(12) . . . . ?
C20 C19 C24 C23 -2.0(10) . . . . ?
P2 C19 C24 C23 -169.5(5) . . . . ?
C22 C23 C24 C19 -0.7(11) . . . . ?
C33 C25 C26 C27 -1.7(8) . . . . ?
C35 C25 C26 C27 174.7(5) . . . . ?
C33 C25 C26 P2 -176.3(4) . . . . ?
C35 C25 C26 P2 0.2(8) . . . . ?
C19 P2 C26 C25 -60.8(5) . . . . ?
C13 P2 C26 C25 -167.6(5) . . . . ?
Ir1 P2 C26 C25 67.2(5) . . . . ?
C19 P2 C26 C27 124.4(4) . . . . ?
C13 P2 C26 C27 17.6(5) . . . . ?
Ir1 P2 C26 C27 -107.7(4) . . . . ?
C25 C26 C27 C28 0.9(8) . . . . ?
P2 C26 C27 C28 175.8(4) . . . . ?
C26 C27 C28 C34 -0.4(8) . . . . ?
C34 C29 C30 C31 -1.3(11) . . . . ?
C29 C30 C31 C32 1.3(12) . . . . ?
C30 C31 C32 C33 -0.9(11) . . . . ?
C31 C32 C33 C25 -176.3(6) . . . . ?
C31 C32 C33 C34 0.4(10) . . . . ?
C26 C25 C33 C32 178.8(6) . . . . ?
C35 C25 C33 C32 2.0(8) . . . . ?
C26 C25 C33 C34 2.2(8) . . . . ?
C35 C25 C33 C34 -174.6(5) . . . . ?
C30 C29 C34 C28 178.8(6) . . . . ?
C30 C29 C34 C33 0.8(9) . . . . ?
C27 C28 C34 C29 -177.2(6) . . . . ?
C27 C28 C34 C33 0.8(8) . . . . ?
C32 C33 C34 C29 -0.4(8) . . . . ?
C25 C33 C34 C29 176.4(5) . . . . ?
C32 C33 C34 C28 -178.4(6) . . . . ?
C25 C33 C34 C28 -1.7(8) . . . . ?
C26 C25 C35 C36 -72.7(8) . . . . ?
C33 C25 C35 C36 103.8(6) . . . . ?
C26 C25 C35 C43 110.3(6) . . . . ?
C33 C25 C35 C43 -73.2(7) . . . . ?
C43 C35 C36 C37 4.0(9) . . . . ?
C25 C35 C36 C37 -173.0(5) . . . . ?
C43 C35 C36 P1 -174.2(4) . . . . ?
C25 C35 C36 P1 8.8(8) . . . . ?
C45 P1 C36 C35 -53.4(5) . . . . ?
C51 P1 C36 C35 -163.8(5) . . . . ?
Ir1 P1 C36 C35 78.0(5) . . . . ?
C45 P1 C36 C37 128.3(5) . . . . ?
C51 P1 C36 C37 17.9(5) . . . . ?
Ir1 P1 C36 C37 -100.2(5) . . . . ?
C35 C36 C37 C38 -6.7(9) . . . . ?
P1 C36 C37 C38 171.5(5) . . . . ?
C36 C37 C38 C44 5.3(10) . . . . ?
C44 C39 C40 C41 6.2(12) . . . . ?
C39 C40 C41 C42 -5.2(12) . . . . ?
C40 C41 C42 C43 1.4(11) . . . . ?
C41 C42 C43 C44 1.6(10) . . . . ?
C41 C42 C43 C35 179.6(6) . . . . ?
C36 C35 C43 C42 -178.0(6) . . . . ?
C25 C35 C43 C42 -0.9(9) . . . . ?
C36 C35 C43 C44 0.0(9) . . . . ?
C25 C35 C43 C44 177.0(5) . . . . ?
C37 C38 C44 C39 176.0(7) . . . . ?
C37 C38 C44 C43 -1.3(10) . . . . ?
C40 C39 C44 C38 179.3(8) . . . . ?
C40 C39 C44 C43 -3.3(11) . . . . ?
C42 C43 C44 C38 176.7(6) . . . . ?
C35 C43 C44 C38 -1.4(9) . . . . ?
C42 C43 C44 C39 -0.7(9) . . . . ?
C35 C43 C44 C39 -178.8(6) . . . . ?
C36 P1 C45 C50 132.8(5) . . . . ?
C51 P1 C45 C50 -116.7(5) . . . . ?
Ir1 P1 C45 C50 12.8(6) . . . . ?
C36 P1 C45 C46 -48.4(5) . . . . ?
C51 P1 C45 C46 62.2(5) . . . . ?
Ir1 P1 C45 C46 -168.3(4) . . . . ?
C50 C45 C46 C47 3.5(9) . . . . ?
P1 C45 C46 C47 -175.4(5) . . . . ?
C45 C46 C47 C48 -2.6(10) . . . . ?
C46 C47 C48 C49 -0.9(10) . . . . ?
C47 C48 C49 C50 3.4(10) . . . . ?
C46 C45 C50 C49 -1.1(9) . . . . ?
P1 C45 C50 C49 177.8(4) . . . . ?
C48 C49 C50 C45 -2.5(9) . . . . ?
C45 P1 C51 C52 175.0(5) . . . . ?
C36 P1 C51 C52 -72.8(6) . . . . ?
Ir1 P1 C51 C52 39.4(6) . . . . ?
C45 P1 C51 C56 -2.2(7) . . . . ?
C36 P1 C51 C56 109.9(6) . . . . ?
Ir1 P1 C51 C56 -137.8(5) . . . . ?
C56 C51 C52 C53 -3.0(11) . . . . ?
P1 C51 C52 C53 179.8(6) . . . . ?
C51 C52 C53 C54 -2.4(12) . . . . ?
C52 C53 C54 C55 5.4(13) . . . . ?
C53 C54 C55 C56 -3.2(14) . . . . ?
C52 C51 C56 C55 5.1(11) . . . . ?
P1 C51 C56 C55 -177.7(6) . . . . ?
C54 C55 C56 C51 -2.0(14) . . . . ?
